data_2205237
loop_
_publ_author_name
'Cui, Yu'
'Liu, Hui-Min'
'Zhang, Wen-Qin'

_publ_section_title
;
 2-Benzyloxy-3-nitropyridine
;
_journal_issue 3
_journal_name_full 'Acta Crystallographica Section E'
_journal_page_first o685
_journal_page_last o686
_journal_paper_doi 10.1107/S1600536805004204
_journal_volume 61
_journal_year 2005
_chemical_formula_iupac 'C12 H10 N2 O3'
_chemical_formula_moiety 'C12 H10 N2 O3'
_chemical_formula_sum 'C12 H10 N2 O3'
_chemical_formula_weight 230.22
_chemical_melting_point 315.5(5)
_chemical_name_systematic
;
2-Benzyloxy-3-nitropyridine
;
_space_group_IT_number 2
_symmetry_cell_setting triclinic
_symmetry_space_group_name_Hall '-P 1'
_symmetry_space_group_name_H-M 'P -1'
_atom_sites_solution_hydrogens geom
_atom_sites_solution_primary direct
_atom_sites_solution_secondary difmap
_cell_angle_alpha 83.340(4)
_cell_angle_beta 82.215(4)
_cell_angle_gamma 63.269(3)
_cell_formula_units_Z 2
_cell_length_a 7.374(2)
_cell_length_b 7.707(2)
_cell_length_c 10.928(3)
_cell_measurement_reflns_used 662
_cell_measurement_temperature 293(2)
_cell_measurement_theta_max 22.41
_cell_measurement_theta_min 2.97
_cell_volume 548.5(3)
_computing_cell_refinement 'SAINT (Bruker, 1997)'
_computing_data_collection 'SMART (Bruker, 1997)'
_computing_data_reduction SAINT
_computing_molecular_graphics 'SHELXTL (Bruker, 1997)'
_computing_publication_material SHELXTL
_computing_structure_refinement 'SHELXL97 (Sheldrick, 1997)'
_computing_structure_solution 'SHELXS97 (Sheldrick, 1997)'
_diffrn_ambient_temperature 293(2)
_diffrn_measured_fraction_theta_full 0.985
_diffrn_measured_fraction_theta_max 0.985
_diffrn_measurement_device_type 'Bruker SMART CCD area-detector'
_diffrn_measurement_method '\y and \w'
_diffrn_radiation_monochromator graphite
_diffrn_radiation_source 'fine-focus sealed tube'
_diffrn_radiation_type 'Mo K\a'
_diffrn_radiation_wavelength 0.71073
_diffrn_reflns_av_R_equivalents 0.0177
_diffrn_reflns_av_sigmaI/netI 0.0305
_diffrn_reflns_limit_h_max 8
_diffrn_reflns_limit_h_min -7
_diffrn_reflns_limit_k_max 9
_diffrn_reflns_limit_k_min -8
_diffrn_reflns_limit_l_max 11
_diffrn_reflns_limit_l_min -13
_diffrn_reflns_number 2991
_diffrn_reflns_theta_full 25.03
_diffrn_reflns_theta_max 25.03
_diffrn_reflns_theta_min 2.97
_diffrn_standards_decay_% 0
_diffrn_standards_number 0
_exptl_absorpt_coefficient_mu 0.102
_exptl_absorpt_correction_T_max 0.9858
_exptl_absorpt_correction_T_min 0.9719
_exptl_absorpt_correction_type multi-scan
_exptl_absorpt_process_details '(SADABS; Sheldrick, 1996)'
_exptl_crystal_colour colourless
_exptl_crystal_density_diffrn 1.394
_exptl_crystal_density_meas ?
_exptl_crystal_density_method 'not measured'
_exptl_crystal_description Block
_exptl_crystal_F_000 240
_exptl_crystal_size_max 0.28
_exptl_crystal_size_mid 0.20
_exptl_crystal_size_min 0.14
_refine_diff_density_max 0.122
_refine_diff_density_min -0.188
_refine_ls_extinction_method none
_refine_ls_goodness_of_fit_ref 1.017
_refine_ls_hydrogen_treatment constr
_refine_ls_matrix_type full
_refine_ls_number_parameters 154
_refine_ls_number_reflns 1909
_refine_ls_number_restraints 0
_refine_ls_restrained_S_all 1.017
_refine_ls_R_factor_all 0.0648
_refine_ls_R_factor_gt 0.0401
_refine_ls_shift/su_max 0.000
_refine_ls_shift/su_mean 0.000
_refine_ls_structure_factor_coef Fsqd
_refine_ls_weighting_details 'calc w = 1/[\s^2^(Fo^2^)+(0.062P)^2^] where P = (Fo^2^+2Fc^2^)/3'
_refine_ls_weighting_scheme calc
_refine_ls_wR_factor_gt 0.1045
_refine_ls_wR_factor_ref 0.1127
_reflns_number_gt 1229
_reflns_number_total 1909
_reflns_threshold_expression I>2\s(I)
_cod_data_source_file ci6522.cif
_cod_data_source_block I
_cod_depositor_comments
;
The following automatic conversions were performed:
'_symmetry_cell_setting' value 'Triclinic' changed to 'triclinic'
according to '/home/saulius/struct/CIF-dictionaries/cif_core.dic'
dictionary named 'cif_core.dic' version 2.4.1 from 2010-06-29.

Automatic conversion script
Id: cif_fix_enum 1527 2010-12-29 10:47:43Z saulius 

The following automatic conversions were performed:

'_chemical_melting_point' value '315--316' was changed to '315.5(5)'
- the average value was taken and precision was estimated.

Automatic conversion script
Id: cif_fix_values 1646 2011-03-28 12:23:43Z adriana 

The following automatic conversions were performed:

'_chemical_melting_point' value '315--316' was changed to '315.5(5)'
- the average value was taken and precision was
estimated.

'_symmetry_cell_setting' value 'Triclinic' changed to
'triclinic' according to
/home/saulius/struct/CIF-dictionaries/cif_core.dic dictionary named
'cif_core.dic' version 2.4.1 from 2010-06-29.

Automatic conversion script
Id: cif_fix_values 1715 2011-07-08 13:25:40Z adriana 

The following automatic conversions were performed:

'_exptl_crystal_density_meas' value 'none' was changed to '?' - the
value is perceived as not measured.

Automatic conversion script
Id: cif_fix_values 3008 2015-01-20 13:52:24Z robertas 
;
_cod_database_code 2205237
_cod_database_fobs_code 2205237

loop_
_symmetry_equiv_pos_as_xyz
'x, y, z'
'-x, -y, -z'

loop_
_atom_site_label
_atom_site_fract_x
_atom_site_fract_y
_atom_site_fract_z
_atom_site_U_iso_or_equiv
_atom_site_adp_type
_atom_site_calc_flag
_atom_site_refinement_flags
_atom_site_occupancy
_atom_site_type_symbol
O1 0.2283(3) 0.9807(2) 0.46337(14) 0.1003(6) Uani d . 1 O
O2 0.0715(3) 1.1262(2) 0.30251(13) 0.0944(5) Uani d . 1 O
O3 0.22889(16) 0.89737(15) 0.11471(10) 0.0528(3) Uani d . 1 O
N1 0.2686(2) 0.58574(19) 0.16285(12) 0.0524(4) Uani d . 1 N
N2 0.1680(3) 0.9794(2) 0.36496(16) 0.0689(5) Uani d . 1 N
C1 0.2087(3) 0.7911(2) 0.32423(16) 0.0524(4) Uani d . 1 C
C2 0.2217(3) 0.6454(3) 0.41177(17) 0.0691(5) Uani d . 1 C
H2 0.2087 0.6653 0.4955 0.083 Uiso calc R 1 H
C3 0.2540(3) 0.4698(3) 0.37434(18) 0.0760(6) Uani d . 1 C
H3 0.2615 0.3682 0.4317 0.091 Uiso calc R 1 H
C4 0.2750(3) 0.4479(3) 0.25048(18) 0.0658(5) Uani d . 1 C
H4 0.2952 0.3288 0.2254 0.079 Uiso calc R 1 H
C5 0.2342(2) 0.7559(2) 0.19901(14) 0.0450(4) Uani d . 1 C
C6 0.2687(2) 0.8538(2) -0.01309(13) 0.0481(4) Uani d . 1 C
H6A 0.1654 0.8219 -0.0363 0.058 Uiso calc R 1 H
H6B 0.4008 0.7432 -0.0271 0.058 Uiso calc R 1 H
C7 0.2656(2) 1.0302(2) -0.08875(14) 0.0444(4) Uani d . 1 C
C8 0.2916(3) 1.0260(3) -0.21614(15) 0.0587(5) Uani d . 1 C
H8 0.3094 0.9156 -0.2526 0.070 Uiso calc R 1 H
C9 0.2912(3) 1.1832(3) -0.28926(18) 0.0725(6) Uani d . 1 C
H9 0.3098 1.1781 -0.3749 0.087 Uiso calc R 1 H
C10 0.2638(3) 1.3481(3) -0.2371(2) 0.0727(6) Uani d . 1 C
H10 0.2644 1.4542 -0.2870 0.087 Uiso calc R 1 H
C11 0.2356(3) 1.3546(3) -0.11118(19) 0.0656(5) Uani d . 1 C
H11 0.2153 1.4663 -0.0752 0.079 Uiso calc R 1 H
C12 0.2371(3) 1.1962(2) -0.03724(16) 0.0556(5) Uani d . 1 C
H12 0.2187 1.2018 0.0484 0.067 Uiso calc R 1 H

loop_
_atom_site_aniso_label
_atom_site_aniso_U_11
_atom_site_aniso_U_22
_atom_site_aniso_U_33
_atom_site_aniso_U_12
_atom_site_aniso_U_13
_atom_site_aniso_U_23
O1 0.1442(15) 0.1179(13) 0.0654(10) -0.0776(11) -0.0008(9) -0.0318(9)
O2 0.1533(15) 0.0566(8) 0.0683(10) -0.0473(9) 0.0149(9) -0.0095(8)
O3 0.0725(8) 0.0496(7) 0.0374(6) -0.0304(6) 0.0036(5) -0.0021(5)
N1 0.0630(9) 0.0453(8) 0.0496(9) -0.0251(7) -0.0033(7) -0.0029(7)
N2 0.0945(13) 0.0721(11) 0.0504(10) -0.0492(10) 0.0146(9) -0.0145(9)
C1 0.0645(11) 0.0499(10) 0.0451(10) -0.0288(9) 0.0022(8) -0.0050(8)
C2 0.0953(15) 0.0709(12) 0.0406(11) -0.0384(11) -0.0039(9) 0.0025(9)
C3 0.1106(17) 0.0564(12) 0.0548(13) -0.0352(11) -0.0074(11) 0.0127(10)
C4 0.0863(14) 0.0454(10) 0.0634(13) -0.0280(10) -0.0080(10) 0.0012(9)
C5 0.0461(10) 0.0448(9) 0.0427(10) -0.0203(7) -0.0013(7) 0.0001(8)
C6 0.0538(10) 0.0518(10) 0.0395(10) -0.0243(8) -0.0029(7) -0.0037(8)
C7 0.0396(9) 0.0517(9) 0.0408(10) -0.0201(7) -0.0043(7) 0.0013(7)
C8 0.0689(12) 0.0613(11) 0.0432(11) -0.0266(9) -0.0067(8) -0.0001(9)
C9 0.0838(14) 0.0834(15) 0.0447(11) -0.0353(12) -0.0074(10) 0.0120(10)
C10 0.0758(14) 0.0734(14) 0.0712(15) -0.0397(11) -0.0147(11) 0.0252(11)
C11 0.0740(13) 0.0569(11) 0.0724(14) -0.0354(10) -0.0107(10) 0.0040(10)
C12 0.0641(12) 0.0597(11) 0.0478(10) -0.0325(9) -0.0042(8) -0.0002(9)

loop_
_atom_type_symbol
_atom_type_description
_atom_type_scat_dispersion_real
_atom_type_scat_dispersion_imag
_atom_type_scat_source
C C 0.0033 0.0016
; International Tables
Vol. C, Tables 4.2.6.8 and 6.1.1.4
;
H H 0.0000 0.0000
; International Tables
Vol. C, Tables 4.2.6.8 and 6.1.1.4
;
N N 0.0061 0.0033
; International Tables
Vol. C, Tables 4.2.6.8 and 6.1.1.4
;
O O 0.0106 0.0060
; International Tables
Vol. C, Tables 4.2.6.8 and 6.1.1.4
;

loop_
_geom_angle_atom_site_label_1
_geom_angle_atom_site_label_2
_geom_angle_atom_site_label_3
_geom_angle
_geom_angle_publ_flag
C5 O3 C6 117.68(11) y
C5 N1 C4 117.48(15) y
O2 N2 O1 123.53(17) y
O2 N2 C1 119.16(16) y
O1 N2 C1 117.27(17) y
C2 C1 C5 119.44(15) ?
C2 C1 N2 118.53(16) ?
C5 C1 N2 122.03(15) ?
C1 C2 C3 118.89(17) ?
C1 C2 H2 120.6 ?
C3 C2 H2 120.6 ?
C4 C3 C2 118.00(17) ?
C4 C3 H3 121.0 ?
C2 C3 H3 121.0 ?
N1 C4 C3 124.46(16) ?
N1 C4 H4 117.8 ?
C3 C4 H4 117.8 ?
N1 C5 O3 119.62(14) ?
N1 C5 C1 121.68(14) ?
O3 C5 C1 118.67(13) ?
O3 C6 C7 107.78(13) y
O3 C6 H6A 110.2 ?
C7 C6 H6A 110.1 ?
O3 C6 H6B 110.1 ?
C7 C6 H6B 110.1 ?
H6A C6 H6B 108.5 ?
C12 C7 C8 118.51(16) ?
C12 C7 C6 123.07(15) ?
C8 C7 C6 118.42(15) ?
C9 C8 C7 120.60(17) ?
C9 C8 H8 119.7 ?
C7 C8 H8 119.7 ?
C8 C9 C10 120.55(18) ?
C8 C9 H9 119.7 ?
C10 C9 H9 119.7 ?
C11 C10 C9 119.30(17) ?
C11 C10 H10 120.3 ?
C9 C10 H10 120.3 ?
C10 C11 C12 120.31(18) ?
C10 C11 H11 119.8 ?
C12 C11 H11 119.8 ?
C7 C12 C11 120.71(17) ?
C7 C12 H12 119.6 ?
C11 C12 H12 119.6 ?

loop_
_geom_bond_atom_site_label_1
_geom_bond_atom_site_label_2
_geom_bond_distance
_geom_bond_publ_flag
O1 N2 1.2208(19) y
O2 N2 1.2169(19) y
O3 C5 1.3334(17) y
O3 C6 1.4349(18) y
N1 C5 1.317(2) ?
N1 C4 1.334(2) ?
N2 C1 1.454(2) ?
C1 C2 1.366(2) ?
C1 C5 1.397(2) ?
C2 C3 1.366(3) ?
C2 H2 0.93 ?
C3 C4 1.363(3) ?
C3 H3 0.93 ?
C4 H4 0.93 ?
C6 C7 1.500(2) y
C6 H6A 0.97 ?
C6 H6B 0.97 ?
C7 C12 1.375(2) ?
C7 C8 1.381(2) ?
C8 C9 1.371(2) ?
C8 H8 0.93 ?
C9 C10 1.373(3) ?
C9 H9 0.93 ?
C10 C11 1.367(3) ?
C10 H10 0.93 ?
C11 C12 1.380(2) ?
C11 H11 0.93 ?
C12 H12 0.93 ?

loop_
_geom_torsion_atom_site_label_1
_geom_torsion_atom_site_label_2
_geom_torsion_atom_site_label_3
_geom_torsion_atom_site_label_4
_geom_torsion
_geom_torsion_publ_flag
O2 N2 C1 C2 -148.20(18) y
O1 N2 C1 C2 29.5(2) y
O2 N2 C1 C5 31.7(2) ?
O1 N2 C1 C5 -150.62(16) ?
C5 C1 C2 C3 -1.7(3) ?
N2 C1 C2 C3 178.15(18) ?
C1 C2 C3 C4 1.0(3) ?
C5 N1 C4 C3 -1.9(3) ?
C2 C3 C4 N1 0.8(3) ?
C4 N1 C5 O3 179.20(14) ?
C4 N1 C5 C1 1.0(2) ?
C6 O3 C5 N1 -2.2(2) ?
C6 O3 C5 C1 176.02(13) y
C2 C1 C5 N1 0.7(3) ?
N2 C1 C5 N1 -179.17(15) ?
C2 C1 C5 O3 -177.46(15) ?
N2 C1 C5 O3 2.6(2) ?
C5 O3 C6 C7 -176.92(12) y
O3 C6 C7 C12 2.5(2) y
O3 C6 C7 C8 -177.18(13) ?
C12 C7 C8 C9 0.8(2) ?
C6 C7 C8 C9 -179.57(15) ?
C7 C8 C9 C10 -0.4(3) ?
C8 C9 C10 C11 -0.3(3) ?
C9 C10 C11 C12 0.8(3) ?
C8 C7 C12 C11 -0.4(2) ?
C6 C7 C12 C11 180.00(14) ?
C10 C11 C12 C7 -0.4(3) ?

loop_
_cod_related_entry_id
_cod_related_entry_database
_cod_related_entry_code
1 ChemSpider 14058424
